data_2242799
loop_
_publ_author_name
'Lorenz, Volker'
'Liebing, Phil'
'Hilfert, Liane'
'Busse, Sabine'
'Edelmann, Frank T.'

_publ_section_title
;
 An unsymmetrical dinuclear scandium complex comprising salophen ligands
 [H~2~salophen =
 <i>N</i>,<i>N</i>'-bis(salicylidene)-1,2-phenylenediamine]
;
_journal_coeditor_code ZL2746
_journal_issue 2
_journal_name_full 'Acta Crystallographica Section E'
_journal_page_first 175
_journal_page_last 178
_journal_paper_doi 10.1107/S2056989019000094
_journal_volume 75
_journal_year 2019
_chemical_formula_iupac '[Sc2 (C20 H14 N2 O2)2 (N O3)2 (C2 H6 O1)]'
_chemical_formula_moiety 'C42 H34 N6 O11 Sc2'
_chemical_formula_sum 'C42 H34 N6 O11 Sc2'
_chemical_formula_weight 888.67
_chemical_name_systematic
(Ethanol-\k<i>O</i>)bis(nitrato-\k^2^<i>O</i>,<i>O</i>'){\m-2,2'-[1,2-phenylenebis(nitrilomethanylylidene)]diphenolato-\k^4^<i>N</i>,<i>N</i>',<i>O</i>,<i>O</i>':\k^2^<i>O</i>,<i>O</i>'}{2,2'-[1,2-phenylenebis(nitrilomethanylylidene)]diphenolato-\k^4^<i>O</i>,<i>N</i>,<i>N</i>',<i>O</i>'}discandium
_space_group_crystal_system orthorhombic
_space_group_IT_number 61
_space_group_name_Hall '-P 2ac 2ab'
_space_group_name_H-M_alt 'P b c a'
_symmetry_space_group_name_Hall '-P 2ac 2ab'
_symmetry_space_group_name_H-M 'P b c a'
_atom_sites_solution_hydrogens mixed
_atom_sites_solution_primary heavy
_atom_sites_solution_secondary difmap
_audit_creation_method SHELXL-2018/3
_cell_angle_alpha 90
_cell_angle_beta 90
_cell_angle_gamma 90
_cell_formula_units_Z 8
_cell_length_a 13.6092(3)
_cell_length_b 21.5880(7)
_cell_length_c 26.5297(7)
_cell_measurement_reflns_used 25274
_cell_measurement_temperature 153(2)
_cell_measurement_theta_max 25.079
_cell_measurement_theta_min 1.887
_cell_volume 7794.3(4)
_computing_cell_refinement
;
X-Area (Stoe & Cie, 2002)
;
_computing_data_collection
;
X-Area (Stoe & Cie, 2002)
;
_computing_data_reduction
;
X-Area and X-Red (Stoe & Cie, 2002)
;
_computing_molecular_graphics
;
DIAMOND (Brandenburg, 1999)
;
_computing_publication_material
;
publCIF (Westrip, 2010)
;
_computing_structure_refinement
;
<i>SHELXL2018/3</i> (Sheldrick, 2015)
;
_computing_structure_solution
;
SIR-97 (Altomare <i>et al.</i>,  1999)
;
_diffrn_ambient_temperature 153(2)
_diffrn_detector_area_resol_mean 6.67
_diffrn_measured_fraction_theta_full 0.998
_diffrn_measured_fraction_theta_max 0.998
_diffrn_measurement_device_type 'STOE IPDS 2T'
_diffrn_measurement_method 'area detector'
_diffrn_radiation_type MoK\a
_diffrn_radiation_wavelength 0.71073
_diffrn_reflns_av_R_equivalents 0.0642
_diffrn_reflns_av_unetI/netI 0.0491
_diffrn_reflns_limit_h_max 13
_diffrn_reflns_limit_h_min -16
_diffrn_reflns_limit_k_max 25
_diffrn_reflns_limit_k_min -25
_diffrn_reflns_limit_l_max 31
_diffrn_reflns_limit_l_min -27
_diffrn_reflns_number 25118
_diffrn_reflns_theta_full 25.000
_diffrn_reflns_theta_max 25.000
_diffrn_reflns_theta_min 1.928
_diffrn_source 'fine-focus sealed tube'
_exptl_absorpt_coefficient_mu 0.421
_exptl_absorpt_correction_type none
_exptl_crystal_colour yellow
_exptl_crystal_density_diffrn 1.515
_exptl_crystal_description plate
_exptl_crystal_F_000 3664
_exptl_crystal_size_max 0.320
_exptl_crystal_size_mid 0.130
_exptl_crystal_size_min 0.090
_refine_diff_density_max 0.249
_refine_diff_density_min -0.336
_refine_ls_extinction_coef 0.00110(14)
_refine_ls_extinction_expression Fc^*^=kFc[1+0.001xFc^2^\l^3^/sin(2\q)]^-1/4^
_refine_ls_extinction_method
;
<i>SHELXL2018/3</i> (Sheldrick, 2015)
;
_refine_ls_goodness_of_fit_ref 1.036
_refine_ls_hydrogen_treatment mixed
_refine_ls_matrix_type full
_refine_ls_number_parameters 555
_refine_ls_number_reflns 6849
_refine_ls_number_restraints 1
_refine_ls_restrained_S_all 1.036
_refine_ls_R_factor_all 0.0710
_refine_ls_R_factor_gt 0.0451
_refine_ls_shift/su_max 0.001
_refine_ls_shift/su_mean 0.000
_refine_ls_structure_factor_coef Fsqd
_refine_ls_weighting_details 'w=1/[\s^2^(Fo^2^)+(0.0448P)^2^+1.8222P] where P=(Fo^2^+2Fc^2^)/3'
_refine_ls_weighting_scheme calc
_refine_ls_wR_factor_gt 0.0900
_refine_ls_wR_factor_ref 0.0984
_reflns_number_gt 5105
_reflns_number_total 6849
_reflns_threshold_expression 'I > 2\s(I)'
_cod_data_source_file zl2746sup1.cif
_cod_data_source_block I
_cod_database_code 2242799
_shelx_space_group_comment
;
The symmetry employed for this shelxl refinement is uniquely defined
by the following loop, which should always be used as a source of
symmetry information in preference to the above space-group names.
They are only intended as comments.
;
_shelx_estimated_absorpt_t_min 0.877
_shelx_estimated_absorpt_t_max 0.963

loop_
_space_group_symop_operation_xyz
'x, y, z'
'-x+1/2, -y, z+1/2'
'x+1/2, -y+1/2, -z'
'-x, y+1/2, -z+1/2'
'-x, -y, -z'
'x-1/2, y, -z-1/2'
'-x-1/2, y-1/2, z'
'x, -y-1/2, z-1/2'

loop_
_atom_site_type_symbol
_atom_site_label
_atom_site_fract_x
_atom_site_fract_y
_atom_site_fract_z
_atom_site_U_iso_or_equiv
_atom_site_adp_type
_atom_site_calc_flag
_atom_site_occupancy
C C1 0.4169(2) 0.37468(12) 0.37720(10) 0.0288(6) Uani d 1
C C2 0.4285(2) 0.36467(12) 0.32549(10) 0.0286(6) Uani d 1
C C3 0.4074(2) 0.41236(13) 0.29195(11) 0.0374(7) Uani d 1
H H1 0.415046 0.405955 0.256739 0.045 Uiso calc 1
C C4 0.3755(2) 0.46863(14) 0.30958(12) 0.0417(7) Uani d 1
H H2 0.359832 0.500726 0.286441 0.050 Uiso calc 1
C C5 0.3661(3) 0.47893(13) 0.36070(12) 0.0440(8) Uani d 1
H H3 0.343986 0.518025 0.372627 0.053 Uiso calc 1
C C6 0.3887(2) 0.43240(13) 0.39456(12) 0.0395(7) Uani d 1
H H4 0.384852 0.440072 0.429763 0.047 Uiso calc 1
C C7 0.3910(2) 0.31818(13) 0.45144(10) 0.0311(6) Uani d 1
H H5 0.354354 0.353106 0.462447 0.037 Uiso calc 1
C C8 0.3950(2) 0.26510(13) 0.48419(10) 0.0305(6) Uani d 1
C C9 0.4137(2) 0.20494(13) 0.46694(10) 0.0293(6) Uani d 1
C C10 0.4117(2) 0.15587(14) 0.50090(10) 0.0362(7) Uani d 1
H H6 0.426733 0.115071 0.489928 0.043 Uiso calc 1
C C11 0.3876(3) 0.16692(16) 0.55097(11) 0.0462(8) Uani d 1
H H7 0.384366 0.133093 0.573820 0.055 Uiso calc 1
C C12 0.3682(3) 0.22552(17) 0.56815(10) 0.0454(8) Uani d 1
H H8 0.352461 0.232186 0.602605 0.054 Uiso calc 1
C C13 0.3718(2) 0.27431(15) 0.53541(10) 0.0384(7) Uani d 1
H H9 0.358442 0.314954 0.547320 0.046 Uiso calc 1
C C14 0.4470(2) 0.28648(13) 0.26559(10) 0.0310(6) Uani d 1
H H10 0.418676 0.315312 0.242784 0.037 Uiso calc 1
C C15 0.4732(2) 0.22675(12) 0.24603(10) 0.0291(6) Uani d 1
C C16 0.4917(2) 0.17455(12) 0.27593(9) 0.0254(6) Uani d 1
C C17 0.5164(2) 0.11931(13) 0.25251(10) 0.0305(6) Uani d 1
H H11 0.531690 0.083924 0.272314 0.037 Uiso calc 1
C C18 0.5190(2) 0.11538(13) 0.20037(11) 0.0351(7) Uani d 1
H H12 0.535121 0.077002 0.184917 0.042 Uiso calc 1
C C19 0.4988(2) 0.16611(14) 0.17044(10) 0.0369(7) Uani d 1
H H13 0.500778 0.162894 0.134746 0.044 Uiso calc 1
C C20 0.4758(2) 0.22097(13) 0.19312(10) 0.0348(7) Uani d 1
H H14 0.461175 0.256021 0.172809 0.042 Uiso calc 1
C C21 0.2072(2) 0.22444(12) 0.38836(10) 0.0292(6) Uani d 1
C C22 0.2308(2) 0.22964(12) 0.33720(10) 0.0278(6) Uani d 1
C C23 0.2145(2) 0.28503(13) 0.31215(11) 0.0347(6) Uani d 1
H H15 0.229900 0.288685 0.277355 0.042 Uiso calc 1
C C24 0.1756(2) 0.33495(14) 0.33805(12) 0.0414(7) Uani d 1
H H16 0.165563 0.373207 0.321119 0.050 Uiso calc 1
C C25 0.1513(2) 0.32942(15) 0.38855(12) 0.0439(8) Uani d 1
H H17 0.123577 0.363688 0.405934 0.053 Uiso calc 1
C C26 0.1671(2) 0.27442(13) 0.41373(11) 0.0368(7) Uani d 1
H H18 0.150594 0.270862 0.448400 0.044 Uiso calc 1
C C27 0.1757(2) 0.14652(14) 0.44698(10) 0.0347(7) Uani d 1
H H19 0.123756 0.172725 0.457844 0.042 Uiso calc 1
C C28 0.1883(2) 0.08875(14) 0.47336(10) 0.0358(7) Uani d 1
C C29 0.2627(2) 0.04610(13) 0.45997(10) 0.0318(6) Uani d 1
C C30 0.2688(2) -0.00922(13) 0.48758(10) 0.0371(7) Uani d 1
H H20 0.318190 -0.038658 0.479358 0.044 Uiso calc 1
C C31 0.2046(3) -0.02153(15) 0.52636(11) 0.0448(8) Uani d 1
H H21 0.210072 -0.059403 0.544379 0.054 Uiso calc 1
C C32 0.1325(3) 0.02028(18) 0.53944(12) 0.0558(9) Uani d 1
H H22 0.088460 0.011353 0.566272 0.067 Uiso calc 1
C C33 0.1248(3) 0.07493(17) 0.51331(12) 0.0503(9) Uani d 1
H H23 0.075452 0.103930 0.522519 0.060 Uiso calc 1
C C34 0.2507(2) 0.16197(13) 0.26938(10) 0.0302(6) Uani d 1
H H24 0.213717 0.191577 0.250913 0.036 Uiso calc 1
C C35 0.2793(2) 0.10654(12) 0.24355(10) 0.0299(6) Uani d 1
C C36 0.3223(2) 0.05556(12) 0.26821(10) 0.0300(6) Uani d 1
C C37 0.3414(2) 0.00209(13) 0.24052(11) 0.0375(7) Uani d 1
H H25 0.368266 -0.033093 0.257046 0.045 Uiso calc 1
C C38 0.3221(3) -0.00068(15) 0.18940(11) 0.0453(8) Uani d 1
H H26 0.337343 -0.037128 0.170926 0.054 Uiso calc 1
C C39 0.2804(3) 0.04985(16) 0.16510(11) 0.0466(8) Uani d 1
H H27 0.266941 0.047973 0.129993 0.056 Uiso calc 1
C C40 0.2586(2) 0.10217(15) 0.19168(10) 0.0400(7) Uani d 1
H H28 0.229035 0.136271 0.174894 0.048 Uiso calc 1
C C41 0.5291(3) 0.00620(14) 0.39612(13) 0.0490(8) Uani d 1
H H31 0.474832 -0.011480 0.416354 0.059 Uiso calc 1
H H30 0.590119 0.003390 0.416346 0.059 Uiso calc 1
C C42 0.5411(3) -0.03072(16) 0.34884(16) 0.0658(12) Uani d 1
H H32 0.552749 -0.074255 0.357452 0.079 Uiso calc 1
H H34 0.597145 -0.014731 0.329630 0.079 Uiso calc 1
H H33 0.481301 -0.027384 0.328455 0.079 Uiso calc 1
N N1 0.43390(17) 0.32154(10) 0.40802(8) 0.0285(5) Uani d 1
N N2 0.45891(17) 0.30419(9) 0.31149(8) 0.0267(5) Uani d 1
N N3 0.22859(17) 0.16566(10) 0.41003(8) 0.0291(5) Uani d 1
N N4 0.27121(16) 0.17499(10) 0.31579(8) 0.0266(5) Uani d 1
N N5 0.64150(17) 0.19007(10) 0.44454(8) 0.0306(5) Uani d 1
N N6 0.68564(18) 0.30939(11) 0.33592(8) 0.0318(5) Uani d 1
O O1 0.43324(14) 0.19366(8) 0.41759(6) 0.0270(4) Uani d 1
O O2 0.48202(14) 0.17742(8) 0.32666(6) 0.0258(4) Uani d 1
O O3 0.32397(15) 0.05685(8) 0.42285(7) 0.0329(4) Uani d 1
O O4 0.34377(15) 0.05783(8) 0.31673(7) 0.0311(4) Uani d 1
O O5 0.61104(15) 0.24485(8) 0.45084(7) 0.0337(4) Uani d 1
O O6 0.63584(15) 0.16986(9) 0.39927(6) 0.0326(4) Uani d 1
O O7 0.67244(17) 0.15794(10) 0.47845(7) 0.0424(5) Uani d 1
O O8 0.63219(15) 0.33161(8) 0.37050(7) 0.0346(4) Uani d 1
O O9 0.66019(15) 0.25579(9) 0.32055(7) 0.0348(5) Uani d 1
O O10 0.75629(17) 0.33665(10) 0.31869(9) 0.0485(6) Uani d 1
O O11 0.50835(16) 0.07027(9) 0.38540(8) 0.0379(5) Uani d 1
H H29 0.5584(18) 0.0918(14) 0.3877(13) 0.046 Uiso d 1
Sc Sc1 0.53071(4) 0.24711(2) 0.37359(2) 0.02440(13) Uani d 1
Sc Sc2 0.36511(4) 0.11983(2) 0.37139(2) 0.02536(13) Uani d 1

loop_
_atom_site_aniso_label
_atom_site_aniso_U_11
_atom_site_aniso_U_22
_atom_site_aniso_U_33
_atom_site_aniso_U_12
_atom_site_aniso_U_13
_atom_site_aniso_U_23
C1 0.0250(15) 0.0306(13) 0.0307(14) 0.0029(11) 0.0024(11) 0.0012(11)
C2 0.0274(15) 0.0263(13) 0.0320(15) 0.0003(11) -0.0023(12) 0.0002(11)
C3 0.0428(19) 0.0350(15) 0.0345(15) -0.0001(13) -0.0032(13) 0.0028(12)
C4 0.045(2) 0.0323(15) 0.0482(18) 0.0057(14) -0.0044(15) 0.0063(13)
C5 0.048(2) 0.0310(15) 0.054(2) 0.0089(14) 0.0088(16) 0.0004(13)
C6 0.0418(19) 0.0371(16) 0.0396(16) 0.0052(14) 0.0095(14) -0.0028(13)
C7 0.0298(16) 0.0362(15) 0.0272(14) -0.0008(12) 0.0019(11) -0.0057(11)
C8 0.0276(15) 0.0431(16) 0.0209(13) -0.0002(12) 0.0021(11) -0.0012(11)
C9 0.0239(15) 0.0417(15) 0.0222(13) -0.0042(12) -0.0010(11) 0.0007(11)
C10 0.0417(18) 0.0431(16) 0.0238(14) -0.0059(14) -0.0053(12) 0.0049(12)
C11 0.051(2) 0.060(2) 0.0274(15) -0.0099(17) -0.0071(14) 0.0116(14)
C12 0.044(2) 0.074(2) 0.0184(14) -0.0079(17) -0.0006(13) 0.0010(14)
C13 0.0328(17) 0.0550(18) 0.0273(14) 0.0013(14) 0.0007(13) -0.0050(13)
C14 0.0321(17) 0.0355(15) 0.0254(14) -0.0013(12) -0.0019(12) 0.0051(11)
C15 0.0291(15) 0.0360(14) 0.0220(13) -0.0022(12) -0.0014(11) -0.0017(11)
C16 0.0219(14) 0.0339(14) 0.0204(12) -0.0026(11) 0.0012(10) -0.0022(10)
C17 0.0294(16) 0.0335(14) 0.0287(14) 0.0018(12) 0.0000(12) -0.0017(11)
C18 0.0356(17) 0.0401(15) 0.0294(15) 0.0012(13) 0.0057(13) -0.0074(12)
C19 0.0436(19) 0.0505(17) 0.0165(13) -0.0041(14) 0.0035(12) -0.0044(12)
C20 0.0418(18) 0.0396(15) 0.0230(14) -0.0052(14) -0.0024(12) 0.0022(12)
C21 0.0272(15) 0.0340(14) 0.0265(13) 0.0028(12) -0.0053(11) -0.0017(11)
C22 0.0225(14) 0.0316(14) 0.0292(14) -0.0002(11) -0.0025(11) -0.0013(11)
C23 0.0320(16) 0.0375(15) 0.0345(15) -0.0009(13) -0.0021(13) 0.0064(12)
C24 0.0364(18) 0.0344(16) 0.0536(19) 0.0055(14) -0.0031(15) 0.0023(14)
C25 0.041(2) 0.0436(17) 0.0474(18) 0.0086(15) -0.0021(15) -0.0104(14)
C26 0.0377(18) 0.0438(16) 0.0289(14) 0.0060(14) -0.0027(13) -0.0073(12)
C27 0.0330(17) 0.0464(16) 0.0247(14) 0.0037(13) 0.0002(12) -0.0007(12)
C28 0.0364(18) 0.0461(16) 0.0249(14) -0.0017(14) 0.0008(12) 0.0031(12)
C29 0.0363(17) 0.0399(15) 0.0194(12) -0.0061(13) -0.0051(12) -0.0013(11)
C30 0.049(2) 0.0366(15) 0.0257(14) -0.0030(14) -0.0060(13) 0.0014(12)
C31 0.056(2) 0.0489(18) 0.0290(16) -0.0093(17) -0.0032(15) 0.0075(13)
C32 0.056(2) 0.076(2) 0.0347(17) -0.003(2) 0.0145(17) 0.0181(16)
C33 0.046(2) 0.071(2) 0.0337(17) 0.0087(18) 0.0116(15) 0.0118(16)
C34 0.0252(15) 0.0388(15) 0.0264(14) -0.0005(12) -0.0041(11) 0.0041(11)
C35 0.0274(15) 0.0403(15) 0.0220(13) -0.0012(12) -0.0025(11) -0.0004(11)
C36 0.0339(16) 0.0360(15) 0.0202(13) -0.0057(12) -0.0014(11) -0.0005(11)
C37 0.047(2) 0.0350(15) 0.0306(15) -0.0037(14) 0.0006(13) -0.0029(12)
C38 0.058(2) 0.0470(18) 0.0312(16) -0.0045(16) 0.0019(15) -0.0129(14)
C39 0.053(2) 0.062(2) 0.0243(15) 0.0008(17) -0.0046(14) -0.0096(14)
C40 0.0403(19) 0.0549(18) 0.0248(14) 0.0022(15) -0.0063(13) -0.0018(13)
C41 0.047(2) 0.0432(17) 0.057(2) 0.0106(16) 0.0011(17) 0.0158(16)
C42 0.085(3) 0.0386(19) 0.074(3) 0.0079(19) -0.026(2) -0.0036(18)
N1 0.0287(13) 0.0332(12) 0.0237(11) 0.0005(10) 0.0010(9) -0.0003(9)
N2 0.0301(13) 0.0277(11) 0.0223(11) 0.0005(10) -0.0004(9) -0.0009(9)
N3 0.0296(13) 0.0379(12) 0.0197(11) -0.0004(10) -0.0032(10) -0.0008(9)
N4 0.0245(12) 0.0326(11) 0.0227(11) 0.0000(10) -0.0007(9) 0.0003(9)
N5 0.0277(13) 0.0382(13) 0.0258(12) 0.0006(11) -0.0012(10) -0.0020(10)
N6 0.0302(14) 0.0364(13) 0.0288(12) 0.0012(11) 0.0008(10) 0.0029(10)
O1 0.0303(10) 0.0331(10) 0.0175(8) -0.0032(8) 0.0000(7) -0.0019(7)
O2 0.0297(11) 0.0306(9) 0.0172(8) -0.0004(8) -0.0009(7) 0.0004(7)
O3 0.0383(12) 0.0361(10) 0.0241(9) 0.0006(9) 0.0052(9) 0.0038(8)
O4 0.0381(12) 0.0320(10) 0.0232(9) -0.0017(8) -0.0046(8) 0.0004(7)
O5 0.0335(11) 0.0336(10) 0.0342(10) 0.0013(9) -0.0062(9) -0.0044(8)
O6 0.0329(11) 0.0433(11) 0.0217(9) 0.0056(9) -0.0023(8) -0.0028(8)
O7 0.0509(14) 0.0479(12) 0.0283(10) 0.0061(10) -0.0109(10) 0.0092(9)
O8 0.0333(11) 0.0379(10) 0.0327(10) -0.0032(9) 0.0057(9) -0.0067(9)
O9 0.0372(12) 0.0314(10) 0.0358(11) 0.0003(9) 0.0089(9) -0.0044(8)
O10 0.0415(14) 0.0516(13) 0.0524(13) -0.0117(11) 0.0150(11) 0.0058(10)
O11 0.0334(12) 0.0318(10) 0.0486(12) 0.0013(9) -0.0052(10) 0.0062(9)
Sc1 0.0253(3) 0.0282(2) 0.0197(2) 0.0010(2) -0.0002(2) -0.0008(2)
Sc2 0.0274(3) 0.0291(2) 0.0197(2) 0.0004(2) -0.0019(2) 0.0002(2)

loop_
_atom_type_symbol
_atom_type_description
_atom_type_scat_dispersion_real
_atom_type_scat_dispersion_imag
_atom_type_scat_source
C C 0.0033 0.0016 'International Tables Vol C Tables 4.2.6.8 and 6.1.1.4'
H H 0.0000 0.0000 'International Tables Vol C Tables 4.2.6.8 and 6.1.1.4'
N N 0.0061 0.0033 'International Tables Vol C Tables 4.2.6.8 and 6.1.1.4'
O O 0.0106 0.0060 'International Tables Vol C Tables 4.2.6.8 and 6.1.1.4'
Sc Sc 0.2519 0.3716 'International Tables Vol C Tables 4.2.6.8 and 6.1.1.4'

loop_
_geom_angle_atom_site_label_1
_geom_angle_atom_site_label_2
_geom_angle_atom_site_label_3
_geom_angle
C6 C1 C2 119.8(3)
C6 C1 N1 125.3(2)
C2 C1 N1 114.8(2)
C3 C2 C1 119.3(2)
C3 C2 N2 125.0(2)
C1 C2 N2 115.6(2)
C4 C3 C2 120.2(3)
C4 C3 H1 119.9
C2 C3 H1 119.9
C3 C4 C5 120.5(3)
C3 C4 H2 119.8
C5 C4 H2 119.8
C4 C5 C6 120.0(3)
C4 C5 H3 120.0
C6 C5 H3 120.0
C5 C6 C1 120.0(3)
C5 C6 H4 120.0
C1 C6 H4 120.0
N1 C7 C8 124.4(3)
N1 C7 H5 117.8
C8 C7 H5 117.8
C9 C8 C13 119.1(3)
C9 C8 C7 123.2(2)
C13 C8 C7 117.5(3)
O1 C9 C10 119.5(2)
O1 C9 C8 121.1(2)
C10 C9 C8 119.4(2)
C11 C10 C9 119.6(3)
C11 C10 H6 120.2
C9 C10 H6 120.2
C12 C11 C10 121.5(3)
C12 C11 H7 119.3
C10 C11 H7 119.3
C13 C12 C11 119.6(3)
C13 C12 H8 120.2
C11 C12 H8 120.2
C12 C13 C8 120.8(3)
C12 C13 H9 119.6
C8 C13 H9 119.6
N2 C14 C15 125.3(3)
N2 C14 H10 117.3
C15 C14 H10 117.3
C16 C15 C20 119.2(2)
C16 C15 C14 124.2(2)
C20 C15 C14 116.5(2)
O2 C16 C17 120.6(2)
O2 C16 C15 120.6(2)
C17 C16 C15 118.8(2)
C16 C17 C18 120.4(3)
C16 C17 H11 119.8
C18 C17 H11 119.8
C19 C18 C17 121.4(3)
C19 C18 H12 119.3
C17 C18 H12 119.3
C20 C19 C18 118.7(3)
C20 C19 H13 120.6
C18 C19 H13 120.6
C19 C20 C15 121.4(3)
C19 C20 H14 119.3
C15 C20 H14 119.3
C26 C21 C22 120.0(3)
C26 C21 N3 125.4(2)
C22 C21 N3 114.6(2)
C23 C22 C21 119.8(3)
C23 C22 N4 125.9(2)
C21 C22 N4 114.2(2)
C24 C23 C22 119.7(3)
C24 C23 H15 120.1
C22 C23 H15 120.1
C23 C24 C25 120.3(3)
C23 C24 H16 119.9
C25 C24 H16 119.9
C26 C25 C24 120.4(3)
C26 C25 H17 119.8
C24 C25 H17 119.8
C25 C26 C21 119.8(3)
C25 C26 H18 120.1
C21 C26 H18 120.1
N3 C27 C28 125.6(3)
N3 C27 H19 117.2
C28 C27 H19 117.2
C33 C28 C29 119.6(3)
C33 C28 C27 118.6(3)
C29 C28 C27 121.8(3)
O3 C29 C30 120.3(3)
O3 C29 C28 121.9(2)
C30 C29 C28 117.8(3)
C31 C30 C29 121.1(3)
C31 C30 H20 119.4
C29 C30 H20 119.4
C30 C31 C32 121.0(3)
C30 C31 H21 119.5
C32 C31 H21 119.5
C33 C32 C31 119.3(3)
C33 C32 H22 120.3
C31 C32 H22 120.3
C32 C33 C28 121.3(3)
C32 C33 H23 119.4
C28 C33 H23 119.4
N4 C34 C35 125.3(3)
N4 C34 H24 117.3
C35 C34 H24 117.3
C40 C35 C36 119.0(3)
C40 C35 C34 118.0(3)
C36 C35 C34 122.9(2)
O4 C36 C37 120.2(3)
O4 C36 C35 121.1(2)
C37 C36 C35 118.7(2)
C38 C37 C36 121.2(3)
C38 C37 H25 119.4
C36 C37 H25 119.4
C37 C38 C39 120.0(3)
C37 C38 H26 120.0
C39 C38 H26 120.0
C40 C39 C38 119.9(3)
C40 C39 H27 120.0
C38 C39 H27 120.0
C39 C40 C35 121.2(3)
C39 C40 H28 119.4
C35 C40 H28 119.4
O11 C41 C42 111.6(3)
O11 C41 H31 109.3
C42 C41 H31 109.3
O11 C41 H30 109.3
C42 C41 H30 109.3
H31 C41 H30 108.0
C41 C42 H32 109.5
C41 C42 H34 109.5
H32 C42 H34 109.5
C41 C42 H33 109.5
H32 C42 H33 109.5
H34 C42 H33 109.5
C7 N1 C1 118.8(2)
C7 N1 Sc1 125.50(19)
C1 N1 Sc1 115.62(16)
C14 N2 C2 119.0(2)
C14 N2 Sc1 125.29(18)
C2 N2 Sc1 115.69(16)
C27 N3 C21 118.7(2)
C27 N3 Sc2 130.0(2)
C21 N3 Sc2 111.25(17)
C34 N4 C22 118.6(2)
C34 N4 Sc2 128.43(19)
C22 N4 Sc2 113.00(15)
O7 N5 O5 123.5(2)
O7 N5 O6 121.5(2)
O5 N5 O6 115.0(2)
O7 N5 Sc1 165.9(2)
O5 N5 Sc1 58.94(12)
O6 N5 Sc1 57.95(12)
O10 N6 O8 122.9(2)
O10 N6 O9 122.2(2)
O8 N6 O9 114.8(2)
O10 N6 Sc1 179.0(2)
O8 N6 Sc1 58.00(13)
O9 N6 Sc1 56.83(12)
C9 O1 Sc1 123.94(16)
C9 O1 Sc2 125.50(16)
Sc1 O1 Sc2 110.53(7)
C16 O2 Sc1 127.04(16)
C16 O2 Sc2 123.06(15)
Sc1 O2 Sc2 107.44(7)
C29 O3 Sc2 143.93(18)
C36 O4 Sc2 139.96(17)
N5 O5 Sc1 93.28(14)
N5 O6 Sc1 93.91(14)
N6 O8 Sc1 94.06(15)
N6 O9 Sc1 95.04(14)
C41 O11 Sc2 131.2(2)
C41 O11 H29 111(2)
Sc2 O11 H29 117(2)
O2 Sc1 O1 74.52(7)
O2 Sc1 O9 86.29(7)
O1 Sc1 O9 151.49(7)
O2 Sc1 N1 124.95(8)
O1 Sc1 N1 78.44(8)
O9 Sc1 N1 130.06(8)
O2 Sc1 N2 79.64(7)
O1 Sc1 N2 115.23(8)
O9 Sc1 N2 80.76(8)
N1 Sc1 N2 70.06(8)
O2 Sc1 O8 138.89(7)
O1 Sc1 O8 146.58(7)
O9 Sc1 O8 56.08(7)
N1 Sc1 O8 78.49(8)
N2 Sc1 O8 78.57(8)
O2 Sc1 O6 81.36(7)
O1 Sc1 O6 80.26(7)
O9 Sc1 O6 76.10(7)
N1 Sc1 O6 139.03(7)
N2 Sc1 O6 150.84(7)
O8 Sc1 O6 102.30(7)
O2 Sc1 O5 131.95(7)
O1 Sc1 O5 78.25(7)
O9 Sc1 O5 100.59(8)
N1 Sc1 O5 86.16(7)
N2 Sc1 O5 148.35(7)
O8 Sc1 O5 76.38(7)
O6 Sc1 O5 55.31(6)
O2 Sc1 N6 113.07(7)
O1 Sc1 N6 166.03(7)
O9 Sc1 N6 28.14(7)
N1 Sc1 N6 104.50(8)
N2 Sc1 N6 78.31(8)
O8 Sc1 N6 27.94(7)
O6 Sc1 N6 89.13(7)
O5 Sc1 N6 88.25(7)
O2 Sc1 N5 105.47(7)
O1 Sc1 N5 73.55(7)
O9 Sc1 N5 92.08(7)
N1 Sc1 N5 111.43(7)
N2 Sc1 N5 171.01(8)
O8 Sc1 N5 92.95(7)
O6 Sc1 N5 28.14(6)
O5 Sc1 N5 27.78(6)
N6 Sc1 N5 92.81(7)
O2 Sc1 Sc2 38.95(5)
O1 Sc1 Sc2 35.69(5)
O9 Sc1 Sc2 123.21(5)
N1 Sc1 Sc2 100.71(6)
N2 Sc1 Sc2 97.72(6)
O8 Sc1 Sc2 176.27(6)
O6 Sc1 Sc2 80.73(5)
O5 Sc1 Sc2 107.26(5)
N6 Sc1 Sc2 151.21(5)
N5 Sc1 Sc2 90.74(5)
O4 Sc2 O3 89.96(8)
O4 Sc2 O1 161.16(8)
O3 Sc2 O1 103.19(7)
O4 Sc2 O11 85.82(8)
O3 Sc2 O11 78.90(8)
O1 Sc2 O11 83.59(7)
O4 Sc2 N4 78.40(8)
O3 Sc2 N4 129.49(8)
O1 Sc2 N4 102.50(7)
O11 Sc2 N4 146.80(8)
O4 Sc2 N3 119.10(8)
O3 Sc2 N3 76.53(8)
O1 Sc2 N3 77.63(7)
O11 Sc2 N3 144.55(8)
N4 Sc2 N3 67.60(8)
O4 Sc2 O2 94.97(7)
O3 Sc2 O2 153.38(8)
O1 Sc2 O2 67.28(6)
O11 Sc2 O2 75.40(7)
N4 Sc2 O2 77.07(7)
N3 Sc2 O2 122.46(7)
O4 Sc2 Sc1 128.53(6)
O3 Sc2 Sc1 133.60(6)
O1 Sc2 Sc1 33.78(5)
O11 Sc2 Sc1 79.39(5)
N4 Sc2 Sc1 87.84(6)
N3 Sc2 Sc1 99.75(6)
O2 Sc2 Sc1 33.61(4)

loop_
_geom_bond_atom_site_label_1
_geom_bond_atom_site_label_2
_geom_bond_distance
C1 C6 1.383(4)
C1 C2 1.398(4)
C1 N1 1.428(3)
C2 C3 1.391(4)
C2 N2 1.419(3)
C3 C4 1.372(4)
C3 H1 0.9500
C4 C5 1.380(4)
C4 H2 0.9500
C5 C6 1.382(4)
C5 H3 0.9500
C6 H4 0.9500
C7 N1 1.293(3)
C7 C8 1.439(4)
C7 H5 0.9500
C8 C9 1.400(4)
C8 C13 1.409(4)
C9 O1 1.358(3)
C9 C10 1.391(4)
C10 C11 1.389(4)
C10 H6 0.9500
C11 C12 1.370(5)
C11 H7 0.9500
C12 C13 1.366(4)
C12 H8 0.9500
C13 H9 0.9500
C14 N2 1.287(3)
C14 C15 1.435(4)
C14 H10 0.9500
C15 C16 1.401(4)
C15 C20 1.410(4)
C16 O2 1.354(3)
C16 C17 1.386(4)
C17 C18 1.386(4)
C17 H11 0.9500
C18 C19 1.380(4)
C18 H12 0.9500
C19 C20 1.365(4)
C19 H13 0.9500
C20 H14 0.9500
C21 C26 1.384(4)
C21 C22 1.399(4)
C21 N3 1.423(3)
C22 C23 1.386(4)
C22 N4 1.420(3)
C23 C24 1.383(4)
C23 H15 0.9500
C24 C25 1.385(5)
C24 H16 0.9500
C25 C26 1.379(4)
C25 H17 0.9500
C26 H18 0.9500
C27 N3 1.285(4)
C27 C28 1.440(4)
C27 H19 0.9500
C28 C33 1.400(4)
C28 C29 1.414(4)
C29 O3 1.311(3)
C29 C30 1.404(4)
C30 C31 1.376(4)
C30 H20 0.9500
C31 C32 1.378(5)
C31 H21 0.9500
C32 C33 1.372(5)
C32 H22 0.9500
C33 H23 0.9500
C34 N4 1.293(3)
C34 C35 1.433(4)
C34 H24 0.9500
C35 C40 1.408(4)
C35 C36 1.408(4)
C36 O4 1.321(3)
C36 C37 1.393(4)
C37 C38 1.383(4)
C37 H25 0.9500
C38 C39 1.389(5)
C38 H26 0.9500
C39 C40 1.364(4)
C39 H27 0.9500
C40 H28 0.9500
C41 O11 1.440(3)
C41 C42 1.495(5)
C41 H31 0.9900
C41 H30 0.9900
C42 H32 0.9800
C42 H34 0.9800
C42 H33 0.9800
N1 Sc1 2.270(2)
N2 Sc1 2.278(2)
N3 Sc2 2.341(2)
N4 Sc2 2.286(2)
N5 O7 1.212(3)
N5 O5 1.264(3)
N5 O6 1.280(3)
N5 Sc1 2.708(2)
N6 O10 1.216(3)
N6 O8 1.265(3)
N6 O9 1.275(3)
N6 Sc1 2.693(2)
O1 Sc1 2.1103(18)
O1 Sc2 2.2139(18)
O2 Sc1 2.0622(18)
O2 Sc2 2.3420(18)
O3 Sc2 2.0065(18)
O4 Sc2 1.9949(18)
O5 Sc1 2.3233(19)
O6 Sc1 2.300(2)
O8 Sc1 2.289(2)
O9 Sc1 2.263(2)
O11 Sc2 2.255(2)
O11 H29 0.827(18)
Sc1 Sc2 3.5541(7)

loop_
_geom_hbond_atom_site_label_D
_geom_hbond_atom_site_label_H
_geom_hbond_atom_site_label_A
_geom_hbond_distance_DH
_geom_hbond_distance_HA
_geom_hbond_distance_DA
_geom_hbond_angle_DHA
_geom_hbond_publ_flag
O11 H29 O6 0.827(18) 2.01(2) 2.787(3) 156(3) yes

loop_
_geom_torsion_atom_site_label_1
_geom_torsion_atom_site_label_2
_geom_torsion_atom_site_label_3
_geom_torsion_atom_site_label_4
_geom_torsion
C6 C1 C2 C3 -2.7(4)
N1 C1 C2 C3 175.8(3)
C6 C1 C2 N2 179.2(3)
N1 C1 C2 N2 -2.3(4)
C1 C2 C3 C4 0.0(5)
N2 C2 C3 C4 177.9(3)
C2 C3 C4 C5 1.4(5)
C3 C4 C5 C6 0.0(5)
C4 C5 C6 C1 -2.7(5)
C2 C1 C6 C5 4.1(5)
N1 C1 C6 C5 -174.3(3)
N1 C7 C8 C9 -23.9(5)
N1 C7 C8 C13 160.8(3)
C13 C8 C9 O1 177.9(3)
C7 C8 C9 O1 2.7(4)
C13 C8 C9 C10 -1.8(4)
C7 C8 C9 C10 -177.0(3)
O1 C9 C10 C11 -177.2(3)
C8 C9 C10 C11 2.4(4)
C9 C10 C11 C12 -1.9(5)
C10 C11 C12 C13 0.6(5)
C11 C12 C13 C8 0.1(5)
C9 C8 C13 C12 0.6(5)
C7 C8 C13 C12 176.0(3)
N2 C14 C15 C16 17.0(5)
N2 C14 C15 C20 -165.8(3)
C20 C15 C16 O2 -174.7(3)
C14 C15 C16 O2 2.5(4)
C20 C15 C16 C17 2.9(4)
C14 C15 C16 C17 -179.9(3)
O2 C16 C17 C18 175.1(3)
C15 C16 C17 C18 -2.4(4)
C16 C17 C18 C19 1.0(5)
C17 C18 C19 C20 0.0(5)
C18 C19 C20 C15 0.5(5)
C16 C15 C20 C19 -2.0(5)
C14 C15 C20 C19 -179.4(3)
C26 C21 C22 C23 0.3(4)
N3 C21 C22 C23 -179.2(3)
C26 C21 C22 N4 -179.9(3)
N3 C21 C22 N4 0.6(3)
C21 C22 C23 C24 0.5(4)
N4 C22 C23 C24 -179.2(3)
C22 C23 C24 C25 -1.2(5)
C23 C24 C25 C26 1.1(5)
C24 C25 C26 C21 -0.2(5)
C22 C21 C26 C25 -0.5(4)
N3 C21 C26 C25 178.9(3)
N3 C27 C28 C33 179.4(3)
N3 C27 C28 C29 -0.6(5)
C33 C28 C29 O3 180.0(3)
C27 C28 C29 O3 -0.1(4)
C33 C28 C29 C30 0.5(4)
C27 C28 C29 C30 -179.5(3)
O3 C29 C30 C31 -179.4(3)
C28 C29 C30 C31 0.0(4)
C29 C30 C31 C32 -0.3(5)
C30 C31 C32 C33 0.0(5)
C31 C32 C33 C28 0.6(6)
C29 C28 C33 C32 -0.9(5)
C27 C28 C33 C32 179.2(3)
N4 C34 C35 C40 -174.3(3)
N4 C34 C35 C36 8.9(5)
C40 C35 C36 O4 179.4(3)
C34 C35 C36 O4 -3.9(4)
C40 C35 C36 C37 -1.0(4)
C34 C35 C36 C37 175.7(3)
O4 C36 C37 C38 -178.2(3)
C35 C36 C37 C38 2.2(5)
C36 C37 C38 C39 -1.8(5)
C37 C38 C39 C40 0.1(5)
C38 C39 C40 C35 1.1(5)
C36 C35 C40 C39 -0.6(5)
C34 C35 C40 C39 -177.5(3)
C8 C7 N1 C1 174.4(3)
C8 C7 N1 Sc1 -2.5(4)
C6 C1 N1 C7 24.5(4)
C2 C1 N1 C7 -153.9(3)
C6 C1 N1 Sc1 -158.2(2)
C2 C1 N1 Sc1 23.3(3)
C15 C14 N2 C2 -179.4(3)
C15 C14 N2 Sc1 2.8(4)
C3 C2 N2 C14 -15.7(4)
C1 C2 N2 C14 162.3(3)
C3 C2 N2 Sc1 162.3(2)
C1 C2 N2 Sc1 -19.7(3)
C28 C27 N3 C21 -179.3(3)
C28 C27 N3 Sc2 -1.6(4)
C26 C21 N3 C27 30.0(4)
C22 C21 N3 C27 -150.6(3)
C26 C21 N3 Sc2 -148.1(2)
C22 C21 N3 Sc2 31.3(3)
C35 C34 N4 C22 -175.0(3)
C35 C34 N4 Sc2 3.9(4)
C23 C22 N4 C34 -34.8(4)
C21 C22 N4 C34 145.5(3)
C23 C22 N4 Sc2 146.2(2)
C21 C22 N4 Sc2 -33.6(3)
C10 C9 O1 Sc1 -135.2(2)
C8 C9 O1 Sc1 45.2(3)
C10 C9 O1 Sc2 47.0(3)
C8 C9 O1 Sc2 -132.7(2)
C17 C16 O2 Sc1 138.4(2)
C15 C16 O2 Sc1 -44.1(3)
C17 C16 O2 Sc2 -61.7(3)
C15 C16 O2 Sc2 115.8(2)
C30 C29 O3 Sc2 -176.3(2)
C28 C29 O3 Sc2 4.2(5)
C37 C36 O4 Sc2 161.4(2)
C35 C36 O4 Sc2 -19.0(5)
O7 N5 O5 Sc1 -163.6(2)
O6 N5 O5 Sc1 15.2(2)
O7 N5 O6 Sc1 163.5(2)
O5 N5 O6 Sc1 -15.4(2)
O10 N6 O8 Sc1 -179.5(2)
O9 N6 O8 Sc1 0.1(2)
O10 N6 O9 Sc1 179.5(2)
O8 N6 O9 Sc1 -0.1(2)
C42 C41 O11 Sc2 87.3(4)

_cod_database_fobs_code 2242799
